data_7221691
loop_
_publ_author_name
'Lee, Jae Hwa'
'Kim, Tae Kyung'
'Suh, Myunghyun Paik'
'Moon, Hoi Ri'

_publ_section_title
;
 Solvent-induced single-crystal to single-crystal transformation of a
 Zn4O-containing doubly interpenetrated metal--organic framework with a
 pcu net
;
_journal_issue 46
_journal_name_full CrystEngComm
_journal_page_first 8807
_journal_paper_doi 10.1039/C5CE01074H
_journal_volume 17
_journal_year 2015
_chemical_compound_source 'Zinc nitrate hexahydrate, bis(4-carboxyphenyl)-N-methylamine'
_chemical_formula_moiety 'C45 H33 N3 O13 Zn4, 9 (C H4 O), 4 (H2 O)'
_chemical_formula_sum 'C54 H77 N3 O26 Zn4'
_chemical_formula_weight 1445.67
_chemical_name_common Zn4OCPMA_MeOH
_chemical_name_systematic
; 
 ? 
;
_space_group_IT_number 167
_symmetry_cell_setting trigonal
_symmetry_space_group_name_Hall '-R 3 2"c'
_symmetry_space_group_name_H-M 'R -3 c :H'
_atom_sites_solution_hydrogens geom
_atom_sites_solution_primary direct
_atom_sites_solution_secondary difmap
_audit_creation_method SHELXL-97
_audit_update_record
;
2015-07-25 deposited with the CCDC.
2015-07-30 downloaded from the CCDC.
;
_cell_angle_alpha 90.00
_cell_angle_beta 90.00
_cell_angle_gamma 120.00
_cell_formula_units_Z 12
_cell_length_a 18.118(3)
_cell_length_b 18.118(3)
_cell_length_c 67.542(14)
_cell_measurement_reflns_used 110742
_cell_measurement_temperature 100(2)
_cell_measurement_theta_max 33.783
_cell_measurement_theta_min 2.423
_cell_volume 19201(6)
_computing_cell_refinement HKL3000
_computing_data_collection 'PAL ADSC Quantum-210 ADX Program'
_computing_data_reduction HKL3000
_computing_molecular_graphics 'MS modeling'
_computing_publication_material WinGX
_computing_structure_refinement 'Bruker SHELXTL-XL'
_computing_structure_solution 'Bruker SHELXTL-XS'
_diffrn_ambient_temperature 100(2)
_diffrn_measured_fraction_theta_full 0.999
_diffrn_measured_fraction_theta_max 0.999
_diffrn_measurement_device_type 'ADSC Q210 CCD area detector'
_diffrn_measurement_method 'omega scan'
_diffrn_radiation_monochromator 'Si(111) double crystal monochromator'
_diffrn_radiation_source 'PLSII 2D bending magnet'
_diffrn_radiation_type synchrotron
_diffrn_radiation_wavelength 0.64999
_diffrn_reflns_av_R_equivalents 0.1015
_diffrn_reflns_av_sigmaI/netI 0.0468
_diffrn_reflns_limit_h_max 23
_diffrn_reflns_limit_h_min -24
_diffrn_reflns_limit_k_max 23
_diffrn_reflns_limit_k_min -23
_diffrn_reflns_limit_l_max 88
_diffrn_reflns_limit_l_min -88
_diffrn_reflns_number 53363
_diffrn_reflns_theta_full 25.50
_diffrn_reflns_theta_max 25.50
_diffrn_reflns_theta_min 2.22
_exptl_absorpt_coefficient_mu 1.226
_exptl_absorpt_correction_T_max 0.8186
_exptl_absorpt_correction_T_min 0.7410
_exptl_absorpt_correction_type multi-scan
_exptl_absorpt_process_details 'HKL3000 Scalepack'
_exptl_crystal_colour Orange
_exptl_crystal_density_diffrn 1.500
_exptl_crystal_density_method 'not measured'
_exptl_crystal_description 'Length, width, and breadth roughly equal'
_exptl_crystal_F_000 9000
_exptl_crystal_recrystallization_method 'Solvothermal synthesis'
_exptl_crystal_size_max 0.26
_exptl_crystal_size_mid 0.20
_exptl_crystal_size_min 0.17
_platon_squeeze_details
;
 The contribution of some 1023 electrons were removed by the SQUEEZE process. In space group R-3c, this then implies that the some 1023/36 = 28.4 of the removed electrons would be associated with the asymmetric unit. As the formula unit (with Zn~4~) is composed of 3 asymmetric units and the asymmetric unit alreay has 2 methanol (MeOH) molecules as well as 1/3 of a water oxygen (O1W), this then implies that 6 methanol molecules and on water molecule are associated with the Zn~4~ formulation before the addition of what was removed by the SQUEEZE process. The 28.4 electrons removed from the asymmetric unit by SQUEEZE could correspond with one methanol and one water molecules (some 28 electrons total) so that now additional 3 methanol and 3 water molecules should be added to Zn~4~ formulation. Therefore, the formulation appear as [Zn~4~O(CPMA)~3~] 9MeOH 4H~2~O
;
_refine_diff_density_max 1.091
_refine_diff_density_min -0.865
_refine_diff_density_rms 0.216
_refine_ls_extinction_coef 0.0009(2)
_refine_ls_extinction_expression Fc^*^=kFc[1+0.001xFc^2^\l^3^/sin(2\q)]^-1/4^
_refine_ls_extinction_method SHELXL
_refine_ls_goodness_of_fit_ref 1.173
_refine_ls_hydrogen_treatment constr
_refine_ls_matrix_type full
_refine_ls_number_parameters 237
_refine_ls_number_reflns 5205
_refine_ls_number_restraints 13
_refine_ls_restrained_S_all 1.174
_refine_ls_R_factor_all 0.1447
_refine_ls_R_factor_gt 0.1078
_refine_ls_shift/su_max 0.001
_refine_ls_shift/su_mean 0.000
_refine_ls_structure_factor_coef Fsqd
_refine_ls_weighting_details 'calc w=1/[\s^2^(Fo^2^)+(0.2000P)^2^+0.0000P] where P=(Fo^2^+2Fc^2^)/3'
_refine_ls_weighting_scheme calc
_refine_ls_wR_factor_gt 0.3161
_refine_ls_wR_factor_ref 0.3361
_reflns_number_gt 3062
_reflns_number_total 5205
_reflns_threshold_expression >2sigma(I)
_cod_data_source_file c5ce01074h2.cif
_cod_data_source_block zn4ocpma_meoh_r-3c_sqd
_cod_depositor_comments
;
The following automatic conversions were performed:

'_symmetry_cell_setting' value 'Trigonal' changed to 'trigonal'
according to
/usr/data/users/saulius/crontab/automatic-downloads/rss-feeds/RSC/lib/dictionaries/cif_core.dic
dictionary named 'cif_core.dic' version 2.4.2 from 2011-04-26.

Automatic conversion script
Id: cif_fix_values 3271 2015-04-21 07:52:19Z andrius 

 Adding full bibliography for 7221688--7221691.cif.
;
_cod_original_cell_volume 19202(5)
_cod_original_sg_symbol_H-M 'R -3 c'
_cod_database_code 7221691
_platon_squeeze_void_probe_radius 1.20

loop_
_symmetry_equiv_pos_as_xyz
'x, y, z'
'-y, x-y, z'
'-x+y, -x, z'
'y, x, -z+1/2'
'x-y, -y, -z+1/2'
'-x, -x+y, -z+1/2'
'x+2/3, y+1/3, z+1/3'
'-y+2/3, x-y+1/3, z+1/3'
'-x+y+2/3, -x+1/3, z+1/3'
'y+2/3, x+1/3, -z+5/6'
'x-y+2/3, -y+1/3, -z+5/6'
'-x+2/3, -x+y+1/3, -z+5/6'
'x+1/3, y+2/3, z+2/3'
'-y+1/3, x-y+2/3, z+2/3'
'-x+y+1/3, -x+2/3, z+2/3'
'y+1/3, x+2/3, -z+7/6'
'x-y+1/3, -y+2/3, -z+7/6'
'-x+1/3, -x+y+2/3, -z+7/6'
'-x, -y, -z'
'y, -x+y, -z'
'x-y, x, -z'
'-y, -x, z-1/2'
'-x+y, y, z-1/2'
'x, x-y, z-1/2'
'-x+2/3, -y+1/3, -z+1/3'
'y+2/3, -x+y+1/3, -z+1/3'
'x-y+2/3, x+1/3, -z+1/3'
'-y+2/3, -x+1/3, z-1/6'
'-x+y+2/3, y+1/3, z-1/6'
'x+2/3, x-y+1/3, z-1/6'
'-x+1/3, -y+2/3, -z+2/3'
'y+1/3, -x+y+2/3, -z+2/3'
'x-y+1/3, x+2/3, -z+2/3'
'-y+1/3, -x+2/3, z+1/6'
'-x+y+1/3, y+2/3, z+1/6'
'x+1/3, x-y+2/3, z+1/6'

loop_
_atom_site_label
_atom_site_type_symbol
_atom_site_fract_x
_atom_site_fract_y
_atom_site_fract_z
_atom_site_U_iso_or_equiv
_atom_site_adp_type
_atom_site_occupancy
_atom_site_symmetry_multiplicity
_atom_site_calc_flag
_atom_site_refinement_flags
Zn1 Zn 0.3333 0.6667 0.22008(2) 0.0705(5) Uani 1 3 d S
Zn2 Zn 0.36002(5) 0.58183(5) 0.257759(11) 0.0632(4) Uani 1 1 d .
N1 N 0.4465(4) 0.3332(4) 0.16571(11) 0.0803(18) Uani 1 1 d .
O1 O 0.3333 0.6667 0.24898(12) 0.0632(18) Uani 1 3 d S
O2 O 0.3828(5) 0.6008(5) 0.21056(10) 0.100(2) Uani 1 1 d .
O3 O 0.3973(4) 0.5342(4) 0.23669(7) 0.0737(13) Uani 1 1 d .
O4 O 0.1165(3) 0.1492(3) 0.11100(9) 0.0763(14) Uani 1 1 d .
O5 O 0.1792(3) 0.0724(3) 0.10369(7) 0.0672(12) Uani 1 1 d .
C1 C 0.3999(5) 0.5499(5) 0.21789(11) 0.0718(18) Uani 1 1 d .
C2 C 0.4207(5) 0.4981(5) 0.20486(10) 0.0680(17) Uani 1 1 d .
C3 C 0.4322(5) 0.4323(5) 0.21155(12) 0.0729(18) Uani 1 1 d .
H3 H 0.4327 0.4240 0.2254 0.087 Uiso 1 1 calc R
C4 C 0.4425(5) 0.3800(5) 0.19940(11) 0.0700(18) Uani 1 1 d .
H4 H 0.4508 0.3360 0.2046 0.084 Uiso 1 1 calc R
C5 C 0.4410(5) 0.3908(5) 0.17871(11) 0.0717(18) Uani 1 1 d .
C6 C 0.4329(6) 0.4582(6) 0.17231(12) 0.082(2) Uani 1 1 d .
H6 H 0.4353 0.4686 0.1585 0.099 Uiso 1 1 calc R
C7 C 0.4219(6) 0.5102(5) 0.18447(11) 0.077(2) Uani 1 1 d .
H7 H 0.4149 0.5550 0.1792 0.093 Uiso 1 1 calc R
C8 C 0.5128(6) 0.3131(7) 0.16831(14) 0.089(2) Uani 1 1 d .
H8A H 0.4881 0.2511 0.1683 0.134 Uiso 1 1 calc R
H8B H 0.5417 0.3365 0.1809 0.134 Uiso 1 1 calc R
H8C H 0.5539 0.3380 0.1574 0.134 Uiso 1 1 calc R
C9 C 0.1775(5) 0.1327(5) 0.11291(13) 0.0715(19) Uani 1 1 d .
C10 C 0.2478(5) 0.1865(5) 0.12569(11) 0.0684(17) Uani 1 1 d .
C11 C 0.2418(5) 0.2427(5) 0.13873(12) 0.0738(19) Uani 1 1 d .
H11 H 0.1925 0.2485 0.1387 0.089 Uiso 1 1 calc R
C12 C 0.3066(5) 0.2893(6) 0.15150(11) 0.077(2) Uani 1 1 d .
H12 H 0.3001 0.3265 0.1603 0.092 Uiso 1 1 calc R
C13 C 0.3813(5) 0.2866(5) 0.15256(11) 0.0754(19) Uani 1 1 d .
C14 C 0.3877(5) 0.2313(5) 0.13864(12) 0.0739(19) Uani 1 1 d .
H14 H 0.4392 0.2296 0.1378 0.089 Uiso 1 1 calc R
C15 C 0.3225(5) 0.1813(5) 0.12661(13) 0.079(2) Uani 1 1 d .
H15 H 0.3271 0.1411 0.1184 0.094 Uiso 1 1 calc R
O1W O 0.6667 0.3333 0.0413(3) 0.154(6) Uani 1 3 d S
O1M O 0.8451(10) 0.9788(9) 0.2122(3) 0.207(7) Uani 1 1 d .
H1M H 0.8761 0.9565 0.2125 0.310 Uiso 1 1 calc R
C1M C 0.7811(13) 0.9362(14) 0.1997(4) 0.194(9) Uani 1 1 d .
H1M1 H 0.7459 0.9631 0.1991 0.291 Uiso 1 1 calc R
H1M2 H 0.7464 0.8772 0.2042 0.291 Uiso 1 1 calc R
H1M3 H 0.8039 0.9368 0.1865 0.291 Uiso 1 1 calc R
O2M O 0.9288(13) 0.8171(13) 0.0618(3) 0.242(8) Uani 1 1 d DU
H2M H 0.9797 0.8285 0.0612 0.362 Uiso 1 1 calc R
C2M C 0.885(4) 0.7764(19) 0.0434(4) 0.41(3) Uani 1 1 d DU
H2M1 H 0.9159 0.8137 0.0322 0.618 Uiso 1 1 calc R
H2M2 H 0.8269 0.7661 0.0437 0.618 Uiso 1 1 calc R
H2M3 H 0.8842 0.7220 0.0419 0.618 Uiso 1 1 calc R

loop_
_atom_site_aniso_label
_atom_site_aniso_U_11
_atom_site_aniso_U_22
_atom_site_aniso_U_33
_atom_site_aniso_U_23
_atom_site_aniso_U_13
_atom_site_aniso_U_12
Zn1 0.0776(7) 0.0776(7) 0.0564(8) 0.000 0.000 0.0388(3)
Zn2 0.0677(6) 0.0680(6) 0.0533(5) -0.0009(3) 0.0008(3) 0.0336(4)
N1 0.083(4) 0.085(4) 0.083(4) -0.021(3) -0.017(3) 0.049(4)
O1 0.067(3) 0.067(3) 0.055(4) 0.000 0.000 0.0337(14)
O2 0.137(6) 0.114(5) 0.078(4) -0.010(4) 0.002(4) 0.084(5)
O3 0.089(3) 0.090(3) 0.048(2) -0.007(2) 0.001(2) 0.050(3)
O4 0.074(3) 0.072(3) 0.083(4) -0.009(3) -0.009(3) 0.037(3)
O5 0.074(3) 0.077(3) 0.051(2) -0.005(2) 0.000(2) 0.039(2)
C1 0.086(5) 0.076(5) 0.062(4) 0.001(3) -0.001(3) 0.046(4)
C2 0.076(4) 0.077(4) 0.059(4) -0.001(3) -0.003(3) 0.045(4)
C3 0.072(4) 0.069(4) 0.069(4) -0.003(3) 0.001(3) 0.028(4)
C4 0.075(4) 0.074(4) 0.061(4) -0.008(3) -0.011(3) 0.038(4)
C5 0.073(4) 0.083(5) 0.062(4) -0.013(3) -0.008(3) 0.041(4)
C6 0.103(6) 0.088(5) 0.052(4) -0.008(4) -0.005(4) 0.045(5)
C7 0.103(6) 0.087(5) 0.061(4) 0.003(4) 0.000(4) 0.061(5)
C8 0.097(6) 0.109(7) 0.078(5) -0.017(5) -0.014(4) 0.064(5)
C9 0.062(4) 0.070(4) 0.081(5) -0.004(4) -0.003(3) 0.032(3)
C10 0.067(4) 0.074(4) 0.065(4) 0.002(3) 0.004(3) 0.036(4)
C11 0.080(5) 0.089(5) 0.064(4) -0.006(4) 0.000(3) 0.051(4)
C12 0.084(5) 0.090(5) 0.060(4) -0.010(4) -0.004(3) 0.048(4)
C13 0.091(5) 0.088(5) 0.059(4) -0.010(4) -0.004(4) 0.054(5)
C14 0.071(4) 0.086(5) 0.069(4) -0.015(4) -0.005(3) 0.042(4)
C15 0.080(5) 0.077(5) 0.079(5) -0.009(4) 0.000(4) 0.040(4)
O1W 0.149(8) 0.149(8) 0.164(17) 0.000 0.000 0.074(4)
O1M 0.169(11) 0.180(12) 0.231(18) 0.043(11) -0.042(12) 0.057(9)
C1M 0.140(14) 0.195(18) 0.184(19) -0.067(16) 0.005(13) 0.036(12)
O2M 0.266(17) 0.273(19) 0.184(14) -0.091(14) -0.002(13) 0.133(15)
C2M 0.75(8) 0.17(2) 0.17(2) -0.034(19) -0.04(4) 0.12(4)

loop_
_atom_type_symbol
_atom_type_description
_atom_type_scat_dispersion_real
_atom_type_scat_dispersion_imag
_atom_type_scat_source
C C 0.0024 0.0013 'International Tables Vol C Tables 4.2.6.8 and 6.1.1.4'
H H 0.0000 0.0000 'International Tables Vol C Tables 4.2.6.8 and 6.1.1.4'
N N 0.0048 0.0027 'International Tables Vol C Tables 4.2.6.8 and 6.1.1.4'
O O 0.0087 0.0050 'International Tables Vol C Tables 4.2.6.8 and 6.1.1.4'
Zn Zn 0.3246 1.2279 'International Tables Vol C Tables 4.2.6.8 and 6.1.1.4'

loop_
_geom_angle_atom_site_label_1
_geom_angle_atom_site_label_2
_geom_angle_atom_site_label_3
_geom_angle
_geom_angle_site_symmetry_1
_geom_angle_site_symmetry_3
O2 Zn1 O2 109.4(2) 3_565 2_665
O2 Zn1 O2 109.4(2) 3_565 .
O2 Zn1 O2 109.4(2) 2_665 .
O2 Zn1 O1 109.5(2) 3_565 .
O2 Zn1 O1 109.5(2) 2_665 .
O2 Zn1 O1 109.5(2) . .
O2 Zn1 Zn2 129.8(2) 3_565 2_665
O2 Zn1 Zn2 74.5(2) 2_665 2_665
O2 Zn1 Zn2 116.1(2) . 2_665
O1 Zn1 Zn2 35.68(2) . 2_665
O2 Zn1 Zn2 74.5(2) 3_565 3_565
O2 Zn1 Zn2 116.1(2) 2_665 3_565
O2 Zn1 Zn2 129.8(2) . 3_565
O1 Zn1 Zn2 35.68(2) . 3_565
Zn2 Zn1 Zn2 60.69(4) 2_665 3_565
O2 Zn1 Zn2 116.1(2) 3_565 .
O2 Zn1 Zn2 129.8(2) 2_665 .
O2 Zn1 Zn2 74.5(2) . .
O1 Zn1 Zn2 35.69(2) . .
Zn2 Zn1 Zn2 60.69(4) 2_665 .
Zn2 Zn1 Zn2 60.69(4) 3_565 .
O1 Zn2 O5 110.29(17) . 34
O1 Zn2 O3 114.2(3) . .
O5 Zn2 O3 107.5(2) 34 .
O1 Zn2 O4 107.9(2) . 36
O5 Zn2 O4 107.6(2) 34 36
O3 Zn2 O4 109.1(2) . 36
O1 Zn2 Zn1 36.3(2) . .
O5 Zn2 Zn1 118.98(15) 34 .
O3 Zn2 Zn1 78.29(16) . .
O4 Zn2 Zn1 128.17(16) 36 .
C13 N1 C5 120.1(6) . .
C13 N1 C8 119.6(7) . .
C5 N1 C8 119.5(7) . .
Zn2 O1 Zn2 110.9(2) 3_565 2_665
Zn2 O1 Zn2 110.9(2) 3_565 .
Zn2 O1 Zn2 110.9(2) 2_665 .
Zn2 O1 Zn1 108.0(2) 3_565 .
Zn2 O1 Zn1 108.0(2) 2_665 .
Zn2 O1 Zn1 108.0(2) . .
C1 O2 Zn1 135.1(6) . .
C1 O3 Zn2 126.9(5) . .
C9 O4 Zn2 130.6(5) . 30_455
C9 O5 Zn2 128.2(5) . 28
O2 C1 O3 124.7(7) . .
O2 C1 C2 119.0(7) . .
O3 C1 C2 116.2(7) . .
C3 C2 C7 117.5(7) . .
C3 C2 C1 123.5(7) . .
C7 C2 C1 118.7(7) . .
C4 C3 C2 123.0(7) . .
C3 C4 C5 119.3(7) . .
C6 C5 N1 122.9(7) . .
C6 C5 C4 117.0(7) . .
N1 C5 C4 120.1(7) . .
C7 C6 C5 123.7(8) . .
C6 C7 C2 119.4(7) . .
O5 C9 O4 122.9(7) . .
O5 C9 C10 118.8(6) . .
O4 C9 C10 118.3(7) . .
C11 C10 C15 116.8(7) . .
C11 C10 C9 120.6(7) . .
C15 C10 C9 122.5(7) . .
C12 C11 C10 119.8(7) . .
C11 C12 C13 124.7(7) . .
N1 C13 C12 124.4(7) . .
N1 C13 C14 120.8(7) . .
C12 C13 C14 114.8(7) . .
C15 C14 C13 121.4(7) . .
C14 C15 C10 122.3(8) . .

loop_
_geom_bond_atom_site_label_1
_geom_bond_atom_site_label_2
_geom_bond_distance
_geom_bond_site_symmetry_2
Zn1 O2 1.927(6) 3_565
Zn1 O2 1.927(6) 2_665
Zn1 O2 1.927(6) .
Zn1 O1 1.951(8) .
Zn1 Zn2 3.1329(15) 2_665
Zn1 Zn2 3.1329(15) 3_565
Zn1 Zn2 3.1329(15) .
Zn2 O1 1.921(3) .
Zn2 O5 1.949(5) 34
Zn2 O3 1.951(5) .
Zn2 O4 1.952(6) 36
N1 C13 1.378(10) .
N1 C5 1.405(10) .
N1 C8 1.430(11) .
O1 Zn2 1.921(3) 3_565
O1 Zn2 1.921(3) 2_665
O2 C1 1.216(10) .
O3 C1 1.297(9) .
O4 C9 1.288(9) .
O4 Zn2 1.951(6) 30_455
O5 C9 1.272(9) .
O5 Zn2 1.949(5) 28
C1 C2 1.467(11) .
C2 C3 1.384(11) .
C2 C7 1.393(11) .
C3 C4 1.336(11) .
C4 C5 1.413(11) .
C5 C6 1.370(12) .
C6 C7 1.338(12) .
C9 C10 1.441(11) .
C10 C11 1.391(11) .
C10 C15 1.404(11) .
C11 C12 1.358(11) .
C12 C13 1.381(11) .
C13 C14 1.420(11) .
C14 C15 1.344(11) .
O1M C1M 1.33(2) .
O2M C2M 1.459(18) .

loop_
_geom_hbond_atom_site_label_D
_geom_hbond_atom_site_label_H
_geom_hbond_atom_site_label_A
_geom_hbond_distance_DH
_geom_hbond_distance_HA
_geom_hbond_distance_DA
_geom_hbond_angle_DHA
_geom_hbond_site_symmetry_A
O1M H1M O1W 0.84 2.00 2.651(18) 134.2 34_665
O2M H2M O3 0.84 2.53 3.26(2) 145.3 28_665

loop_
_platon_squeeze_void_nr
_platon_squeeze_void_average_x
_platon_squeeze_void_average_y
_platon_squeeze_void_average_z
_platon_squeeze_void_volume
_platon_squeeze_void_count_electrons
_platon_squeeze_void_content
1 0.000 0.000 0.000 27 8 ' '
2 -0.333 0.333 0.083 616 161 ' '
3 0.000 0.000 0.138 9 1 ' '
4 0.000 0.000 0.250 619 161 ' '
5 0.000 0.000 0.362 9 0 ' '
6 0.333 0.667 0.417 614 161 ' '
7 0.000 0.000 0.500 27 8 ' '
8 -0.333 0.333 0.583 617 161 ' '
9 0.000 0.000 0.638 9 1 ' '
10 0.000 1.000 0.750 618 160 ' '
11 0.000 0.000 0.862 9 0 ' '
12 0.333 0.667 0.917 614 161 ' '
13 0.333 0.667 0.167 27 8 ' '
14 0.333 0.667 0.667 27 8 ' '
15 0.333 0.667 0.029 9 1 ' '
16 0.333 0.667 0.304 9 1 ' '
17 0.333 0.667 0.529 9 1 ' '
18 0.333 0.667 0.804 9 1 ' '
19 0.667 0.333 0.333 26 8 ' '
20 0.667 0.333 0.833 27 8 ' '
21 0.667 0.333 0.196 10 1 ' '
22 0.667 0.333 0.471 9 1 ' '
23 0.667 0.333 0.696 10 1 ' '
24 0.667 0.333 0.971 9 1 ' '
